data_1001105
loop_
_publ_author_name
'Choisnet, J'
'Nguyen, N'
'Groult, D'
'Raveau, B'

_publ_section_title
;
De nouveaux oxydes a reseau forme d'octaedres Nb O~6~ (Ta O~6~) et de
groupes Si~2~ O~7~: Les phases A~3~ Ta~6~ Si~4~ O~26~ (A= Ba, Sr) et
K~6~ M~6~ Si~4~ O~26~ (M= Nb, Ta)
;
_journal_coden_ASTM MRBUAC
_journal_name_full 'Materials Research Bulletin'
_journal_page_first 887
_journal_page_last 894
_journal_paper_doi 10.1016/0025-5408(76)90160-4
_journal_volume 11
_journal_year 1976
_chemical_formula_structural 'K6 Nb6 Si4 O26'
_chemical_formula_sum 'K6 Nb6 O26 Si4'
_chemical_name_systematic 'Potassium niobosilicate *'
_space_group_IT_number 189
_symmetry_cell_setting hexagonal
_symmetry_Int_Tables_number 189
_symmetry_space_group_name_Hall 'P -6 -2'
_symmetry_space_group_name_H-M 'P -6 2 m'
_cell_angle_alpha 90
_cell_angle_beta 90
_cell_angle_gamma 120
_cell_formula_units_Z 1
_cell_length_a 9.032
_cell_length_b 9.032
_cell_length_c 8.041
_cell_volume 568.1
_exptl_crystal_density_meas 3.82
_refine_ls_R_factor_all 0.088
_cod_database_code 1001105

loop_
_symmetry_equiv_pos_as_xyz
x,y,z
-y,x-y,z
y-x,-x,z
x,y,-z
-y,x-y,-z
y-x,-x,-z
y,x,z
x-y,-y,z
-x,y-x,z
y,x,-z
x-y,-y,-z
-x,y-x,-z

loop_
_atom_site_label
_atom_site_type_symbol
_atom_site_symmetry_multiplicity
_atom_site_Wyckoff_symbol
_atom_site_fract_x
_atom_site_fract_y
_atom_site_fract_z
_atom_site_occupancy
_atom_site_attached_hydrogens
_atom_site_calc_flag
K1 K1+ 3 g 0.591 0. 0.5 1. 0 d
K2 K1+ 3 f 0.604 0. 0. 1. 0 d
Nb1 Nb5+ 6 i 0.239 0. 0.234 1. 0 d
Si1 Si4+ 4 h 0.3333 0.6667 0.203 1. 0 d
O1 O2- 2 c 0.3333 0.6667 0. 1. 0 d
O2 O2- 3 f 0.25 0. 0. 1. 0 d
O3 O2- 6 i 0.816 0. 0.237 1. 0 d
O4 O2- 12 l 0.494 0.176 0.265 1. 0 d
O5 O2- 3 g 0.268 0. 0.5 1. 0 d

loop_
_atom_type_symbol
_atom_type_oxidation_number
K1+ 1.000
Nb5+ 5.000
Si4+ 4.000
O2- -2.000
